data_4322521
loop_
_publ_author_name
'Nicola Armaroli'
'Gianluca Accorsi'
'Francesco Barigelletti'
'Samantha M. Couchman'
'James S. Fleming'
'Nicholas C. Harden'
'John C. Jeffery'
'Karen L. V. Mann'
'Jon A. McCleverty'
'Leigh H. Rees'
'Sarah R. Starling'
'Michael D. Ward'

_publ_contact_author
;
    Dr. M. D. Ward,
    School of Chemistry,
    Cantocks Close,
    University of Bristol.
    Bristol. BS8 1TS.
;
_publ_contact_author_email mike.ward@bristol.ac.uk
_publ_contact_author_fax '0117 9290509'
_publ_contact_author_phone '0117 9287655 '
_publ_section_title
;
 Structural and Photophysical Properties of Mononuclear and Dinuclear
 Lanthanide(III) Complexes of Multidentate Podand Ligands Based on
 Poly(pyrazolyl)borates
;
_journal_name_full 'Inorganic Chemistry'
_journal_page_first 5769
_journal_page_last 5776
_journal_paper_doi 10.1021/ic990708i
_journal_volume 38
_journal_year 1999
_chemical_formula_sum 'C31 H31 B2 Gd N18 O4'
_chemical_formula_weight 898.61
_chemical_name_systematic
; 
 ? 
;
_space_group_IT_number 14
_symmetry_cell_setting monoclinic
_symmetry_space_group_name_Hall '-P 2ybc'
_symmetry_space_group_name_H-M 'P 1 21/c 1'
_atom_sites_solution_hydrogens geom
_atom_sites_solution_primary direct
_atom_sites_solution_secondary difmap
_audit_creation_method SHELXL
_cell_angle_alpha 90.00
_cell_angle_beta 92.698(11)
_cell_angle_gamma 90.00
_cell_formula_units_Z 4
_cell_length_a 14.926(2)
_cell_length_b 15.465(2)
_cell_length_c 15.878(2)
_cell_measurement_temperature 173(2)
_cell_volume 3661.1(8)
_computing_cell_refinement 'SAINT (Siemens, 1995)'
_computing_data_collection 'SMART (Siemens, 1995)'
_computing_data_reduction 'SAINT (Siemens, 1995)'
_computing_molecular_graphics 'SHELXTL (Sheldrick, 1995)'
_computing_publication_material 'SHELXTL (Sheldrick, 1995)'
_computing_structure_refinement 'SHELXTL (Sheldrick, 1995)'
_computing_structure_solution 'SHELXTL (Sheldrick, 1995)'
_diffrn_ambient_temperature 173(2)
_diffrn_measurement_device 'Siemens SMART CCD Area Detector'
_diffrn_measurement_method '\w rotation with narrow frames'
_diffrn_radiation_monochromator graphite
_diffrn_radiation_source 'fine-focus sealed tube'
_diffrn_radiation_type MoK\a
_diffrn_radiation_wavelength 0.71073
_diffrn_reflns_av_R_equivalents 0.0320
_diffrn_reflns_av_sigmaI/netI 0.0427
_diffrn_reflns_limit_h_max 19
_diffrn_reflns_limit_h_min -19
_diffrn_reflns_limit_k_max 18
_diffrn_reflns_limit_k_min -20
_diffrn_reflns_limit_l_max 17
_diffrn_reflns_limit_l_min -20
_diffrn_reflns_number 22719
_diffrn_reflns_theta_max 27.48
_diffrn_reflns_theta_min 1.37
_exptl_absorpt_coefficient_mu 1.876
_exptl_absorpt_correction_T_max 0.808
_exptl_absorpt_correction_T_min 0.469
_exptl_absorpt_correction_type 'SADABS (Sheldrick, 1996)'
_exptl_crystal_colour colourless
_exptl_crystal_density_diffrn 1.630
_exptl_crystal_description needle
_exptl_crystal_F_000 1796
_exptl_crystal_size_max 0.40
_exptl_crystal_size_mid 0.18
_exptl_crystal_size_min 0.12
_refine_diff_density_max 1.127
_refine_diff_density_min -0.981
_refine_diff_density_rms 0.090
_refine_ls_extinction_method none
_refine_ls_goodness_of_fit_all 1.030
_refine_ls_goodness_of_fit_obs 1.087
_refine_ls_matrix_type full
_refine_ls_number_parameters 505
_refine_ls_number_reflns 8322
_refine_ls_number_restraints 0
_refine_ls_restrained_S_all 1.030
_refine_ls_restrained_S_obs 1.087
_refine_ls_R_factor_all 0.0452
_refine_ls_R_factor_obs 0.0299
_refine_ls_shift/esd_max -0.236
_refine_ls_shift/esd_mean 0.005
_refine_ls_structure_factor_coef Fsqd
_refine_ls_weighting_details 'w=1/[\s^2^(Fo^2^)+(0.0355P)^2^+0.0000P] where P=(Fo^2^+2Fc^2^)/3'
_refine_ls_weighting_scheme calc
_refine_ls_wR_factor_all 0.0727
_refine_ls_wR_factor_obs 0.0677
_reflns_number_observed 6588
_reflns_number_total 8322
_reflns_observed_criterion >2sigma(I)
_cod_data_source_file ic990708i_2.cif
_cod_data_source_block 2
_cod_depositor_comments
;
The following automatic conversions were performed:

'_refine_ls_weighting_scheme' value 'calc
w=1/[\s^2^(Fo^2^)+(0.0355P)^2^+0.0000P] where P=(Fo^2^+2Fc^2^)/3' was
changed to 'calc'. New tag '_refine_ls_weighting_details' was
created. The value of the new tag was set to
'w=1/[\s^2^(Fo^2^)+(0.0355P)^2^+0.0000P] where P=(Fo^2^+2Fc^2^)/3'.

Automatic conversion script
Id: cif_fix_values 3143 2015-03-26 13:38:13Z robertas 
;
_cod_database_code 4322521

loop_
_symmetry_equiv_pos_as_xyz
'x, y, z'
'-x, y+1/2, -z+1/2'
'-x, -y, -z'
'x, -y-1/2, z-1/2'

loop_
_atom_site_aniso_label
_atom_site_aniso_U_11
_atom_site_aniso_U_22
_atom_site_aniso_U_33
_atom_site_aniso_U_23
_atom_site_aniso_U_13
_atom_site_aniso_U_12
Gd1 0.01969(8) 0.01912(8) 0.01533(8) -0.00010(6) -0.00131(5) 0.00022(7)
B1 0.025(2) 0.031(2) 0.028(2) 0.000(2) -0.004(2) 0.005(2)
N1 0.049(2) 0.0217(14) 0.0181(13) -0.0021(11) 0.0027(12) 0.0012(14)
O1 0.073(2) 0.0204(13) 0.058(2) -0.0016(12) 0.011(2) 0.0024(12)
B2 0.026(2) 0.038(2) 0.029(2) 0.002(2) -0.006(2) -0.009(2)
O2 0.0383(14) 0.0276(13) 0.053(2) 0.0042(12) 0.0081(13) 0.0003(11)
O3 0.0344(14) 0.0276(13) 0.052(2) -0.0072(11) 0.0027(12) 0.0029(11)
N11 0.032(2) 0.032(2) 0.0246(15) 0.0064(12) 0.0011(12) -0.0018(12)
C12 0.037(2) 0.026(2) 0.024(2) 0.0031(13) 0.0044(15) 0.0004(14)
C13 0.044(2) 0.062(3) 0.024(2) 0.009(2) 0.008(2) 0.004(2)
N14 0.046(2) 0.082(3) 0.039(2) 0.020(2) 0.016(2) 0.012(2)
C15 0.033(2) 0.082(3) 0.050(3) 0.028(2) 0.009(2) 0.006(2)
C16 0.031(2) 0.059(3) 0.038(2) 0.020(2) 0.002(2) -0.004(2)
N21 0.0265(14) 0.0227(13) 0.0213(14) 0.0030(11) -0.0011(11) 0.0009(11)
N22 0.0300(15) 0.0266(14) 0.0248(14) 0.0036(11) -0.0068(12) 0.0002(12)
C23 0.041(2) 0.045(2) 0.024(2) 0.010(2) -0.011(2) -0.008(2)
C24 0.046(2) 0.047(2) 0.020(2) 0.007(2) -0.005(2) -0.010(2)
C25 0.037(2) 0.027(2) 0.014(2) 0.0030(12) 0.0008(14) -0.0020(14)
N31 0.0221(13) 0.0256(14) 0.0188(13) 0.0003(10) -0.0010(11) 0.0005(11)
N32 0.0210(13) 0.033(2) 0.0211(14) 0.0001(11) -0.0030(11) 0.0006(11)
C33 0.025(2) 0.038(2) 0.033(2) 0.0042(15) -0.0046(15) -0.0092(15)
C34 0.027(2) 0.033(2) 0.037(2) 0.004(2) -0.0024(15) -0.0091(15)
C35 0.022(2) 0.026(2) 0.020(2) 0.0004(12) 0.0047(13) -0.0020(13)
N41 0.0247(13) 0.0237(14) 0.0180(13) 0.0011(10) 0.0005(11) 0.0004(11)
C42 0.026(2) 0.024(2) 0.0196(15) -0.0017(12) 0.0030(12) 0.0001(13)
C43 0.030(2) 0.030(2) 0.034(2) 0.0057(14) 0.002(2) -0.0065(14)
N44 0.038(2) 0.034(2) 0.040(2) 0.0139(14) -0.0019(14) -0.0037(14)
C45 0.032(2) 0.034(2) 0.033(2) 0.0114(15) -0.006(2) 0.001(2)
C46 0.031(2) 0.027(2) 0.024(2) 0.0024(13) -0.0024(14) 0.0007(14)
N51 0.0298(15) 0.037(2) 0.0234(14) -0.0051(12) 0.0031(12) 0.0016(12)
C52 0.037(2) 0.029(2) 0.020(2) -0.0015(13) 0.0033(15) 0.0022(14)
C53 0.047(2) 0.061(3) 0.025(2) -0.002(2) 0.001(2) 0.009(2)
N54 0.043(2) 0.089(3) 0.032(2) -0.006(2) 0.011(2) 0.008(2)
C55 0.032(2) 0.091(4) 0.040(2) -0.015(2) 0.007(2) 0.002(2)
C56 0.032(2) 0.067(3) 0.030(2) -0.014(2) -0.001(2) 0.005(2)
N61 0.0272(14) 0.0292(14) 0.0172(13) -0.0014(11) -0.0017(11) -0.0020(11)
N62 0.0299(15) 0.033(2) 0.0233(14) -0.0017(12) -0.0065(12) -0.0043(12)
C63 0.040(2) 0.048(2) 0.024(2) -0.005(2) -0.011(2) 0.003(2)
C64 0.045(2) 0.048(2) 0.018(2) -0.0020(15) -0.004(2) 0.007(2)
C65 0.035(2) 0.027(2) 0.017(2) -0.0007(12) -0.0012(14) 0.0039(14)
N71 0.0203(13) 0.0257(14) 0.0200(13) 0.0032(10) -0.0008(11) -0.0017(11)
N72 0.0208(13) 0.034(2) 0.0225(14) 0.0048(12) -0.0028(11) -0.0021(12)
C73 0.022(2) 0.042(2) 0.036(2) 0.006(2) -0.002(2) 0.005(2)
C74 0.029(2) 0.039(2) 0.039(2) 0.001(2) 0.003(2) 0.008(2)
C75 0.025(2) 0.027(2) 0.022(2) 0.0032(13) 0.0065(13) 0.0005(13)
N81 0.0273(14) 0.0236(14) 0.0200(13) -0.0006(10) 0.0019(11) 0.0006(11)
C82 0.027(2) 0.027(2) 0.022(2) 0.0022(13) 0.0063(14) 0.0011(13)
C83 0.034(2) 0.037(2) 0.037(2) -0.010(2) 0.007(2) 0.006(2)
N84 0.043(2) 0.047(2) 0.044(2) -0.021(2) 0.004(2) 0.007(2)
C85 0.037(2) 0.037(2) 0.033(2) -0.011(2) 0.001(2) -0.003(2)
C86 0.032(2) 0.027(2) 0.026(2) -0.0035(14) -0.0003(14) -0.0021(14)
N100 0.088(4) 0.077(4) 0.140(6) -0.007(4) 0.042(4) -0.010(3)
C200 0.087(4) 0.097(5) 0.094(5) 0.011(4) 0.028(4) 0.017(3)
C300 0.403(16) 0.104(6) 0.363(17) -0.107(8) 0.331(15) -0.080(8)
O400 0.135(6) 0.376(12) 0.254(10) -0.170(10) -0.006(6) 0.005(6)
C500 0.054(4) 0.365(16) 0.119(7) -0.161(9) -0.010(4) 0.015(6)

loop_
_atom_site_label
_atom_site_type_symbol
_atom_site_fract_x
_atom_site_fract_y
_atom_site_fract_z
_atom_site_U_iso_or_equiv
_atom_site_thermal_displace_type
_atom_site_occupancy
_atom_site_calc_flag
_atom_site_refinement_flags
_atom_site_disorder_group
Gd1 Gd 0.756186(9) 0.397640(9) 0.239432(9) 0.01812(5) Uani 1 d . .
B1 B 0.9940(2) 0.3704(2) 0.3479(2) 0.0283(8) Uani 1 d . .
H1A H 0.9901(2) 0.3240(2) 0.3050(2) 0.034 Uiso 1 calc R .
H1B H 1.0539(2) 0.3677(2) 0.3775(2) 0.034 Uiso 1 calc R .
N1 N 0.7579(2) 0.2076(2) 0.2366(2) 0.0295(6) Uani 1 d . .
O1 O 0.7601(2) 0.1281(2) 0.2360(2) 0.0501(7) Uani 1 d . .
B2 B 0.5201(3) 0.3627(3) 0.1283(3) 0.0315(9) Uani 1 d . .
H2A H 0.5268(3) 0.3115(3) 0.1655(3) 0.038 Uiso 1 calc R .
H2B H 0.4610(3) 0.3595(3) 0.0974(3) 0.038 Uiso 1 calc R .
O2 O 0.6872(2) 0.24847(15) 0.2472(2) 0.0396(6) Uani 1 d . .
O3 O 0.8277(2) 0.25192(15) 0.2250(2) 0.0378(6) Uani 1 d . .
N11 N 0.6477(2) 0.3610(2) 0.3762(2) 0.0295(6) Uani 1 d . .
C12 C 0.6881(2) 0.3550(2) 0.4532(2) 0.0288(7) Uani 1 d . .
C13 C 0.6385(3) 0.3489(3) 0.5251(2) 0.0432(10) Uani 1 d . .
H13A H 0.6696(3) 0.3474(3) 0.5787(2) 0.052 Uiso 1 calc R .
N14 N 0.5495(2) 0.3449(3) 0.5217(2) 0.0551(10) Uani 1 d . .
C15 C 0.5102(3) 0.3459(3) 0.4448(3) 0.0549(12) Uani 1 d . .
H15A H 0.4468(3) 0.3405(3) 0.4391(3) 0.066 Uiso 1 calc R .
C16 C 0.5582(2) 0.3544(3) 0.3731(3) 0.0427(10) Uani 1 d . .
H16A H 0.5266(2) 0.3556(3) 0.3197(3) 0.051 Uiso 1 calc R .
N21 N 0.8309(2) 0.3604(2) 0.3866(2) 0.0236(6) Uani 1 d . .
N22 N 0.9195(2) 0.3593(2) 0.4114(2) 0.0274(6) Uani 1 d . .
C23 C 0.9291(3) 0.3532(2) 0.4958(2) 0.0373(9) Uani 1 d . .
H23A H 0.9846(3) 0.3515(2) 0.5275(2) 0.045 Uiso 1 calc R .
C24 C 0.8455(2) 0.3498(2) 0.5287(2) 0.0378(9) Uani 1 d . .
H24A H 0.8314(2) 0.3450(2) 0.5862(2) 0.045 Uiso 1 calc R .
C25 C 0.7859(2) 0.3553(2) 0.4582(2) 0.0258(7) Uani 1 d . .
N31 N 0.9028(2) 0.4780(2) 0.2583(2) 0.0222(5) Uani 1 d . .
N32 N 0.9794(2) 0.4605(2) 0.3055(2) 0.0251(6) Uani 1 d . .
C33 C 1.0350(2) 0.5283(2) 0.3027(2) 0.0318(8) Uani 1 d . .
H33A H 1.0924(2) 0.5319(2) 0.3310(2) 0.038 Uiso 1 calc R .
C34 C 0.9962(2) 0.5918(2) 0.2524(2) 0.0323(8) Uani 1 d . .
H34A H 1.0204(2) 0.6465(2) 0.2387(2) 0.039 Uiso 1 calc R .
C35 C 0.9135(2) 0.5574(2) 0.2263(2) 0.0224(6) Uani 1 d . .
N41 N 0.7694(2) 0.5429(2) 0.1535(2) 0.0222(5) Uani 1 d . .
C42 C 0.8431(2) 0.5922(2) 0.1691(2) 0.0232(6) Uani 1 d . .
C43 C 0.8517(2) 0.6728(2) 0.1301(2) 0.0313(8) Uani 1 d . .
H43A H 0.9036(2) 0.7066(2) 0.1435(2) 0.038 Uiso 1 calc R .
N44 N 0.7900(2) 0.7039(2) 0.0752(2) 0.0375(7) Uani 1 d . .
C45 C 0.7182(2) 0.6541(2) 0.0586(2) 0.0333(8) Uani 1 d . .
H45A H 0.6730(2) 0.6737(2) 0.0191(2) 0.040 Uiso 1 calc R .
C46 C 0.7078(2) 0.5749(2) 0.0972(2) 0.0276(7) Uani 1 d . .
H46A H 0.6553(2) 0.5420(2) 0.0836(2) 0.033 Uiso 1 calc R .
N51 N 0.8672(2) 0.3790(2) 0.1030(2) 0.0299(6) Uani 1 d . .
C52 C 0.8277(2) 0.3715(2) 0.0258(2) 0.0287(7) Uani 1 d . .
C53 C 0.8780(3) 0.3670(3) -0.0459(2) 0.0443(10) Uani 1 d . .
H53A H 0.8473(3) 0.3638(3) -0.0996(2) 0.053 Uiso 1 calc R .
N54 N 0.9677(2) 0.3669(3) -0.0421(2) 0.0543(10) Uani 1 d . .
C55 C 1.0062(3) 0.3714(3) 0.0355(3) 0.0544(12) Uani 1 d . .
H55A H 1.0698(3) 0.3696(3) 0.0418(3) 0.065 Uiso 1 calc R .
C56 C 0.9574(2) 0.3784(3) 0.1065(2) 0.0428(10) Uani 1 d . .
H56A H 0.9885(2) 0.3829(3) 0.1599(2) 0.051 Uiso 1 calc R .
N61 N 0.6841(2) 0.3669(2) 0.0913(2) 0.0246(6) Uani 1 d . .
N62 N 0.5962(2) 0.3648(2) 0.0654(2) 0.0290(6) Uani 1 d . .
C63 C 0.5881(3) 0.3645(2) -0.0191(2) 0.0379(9) Uani 1 d . .
H63A H 0.5330(3) 0.3635(2) -0.0516(2) 0.045 Uiso 1 calc R .
C64 C 0.6718(3) 0.3660(2) -0.0512(2) 0.0373(9) Uani 1 d . .
H64A H 0.6868(3) 0.3656(2) -0.1087(2) 0.045 Uiso 1 calc R .
C65 C 0.7298(2) 0.3683(2) 0.0203(2) 0.0267(7) Uani 1 d . .
N71 N 0.6030(2) 0.4669(2) 0.2276(2) 0.0221(5) Uani 1 d . .
N72 N 0.5271(2) 0.4469(2) 0.1814(2) 0.0258(6) Uani 1 d . .
C73 C 0.4630(2) 0.5052(2) 0.1959(2) 0.0337(8) Uani 1 d . .
H73A H 0.4040(2) 0.5051(2) 0.1707(2) 0.040 Uiso 1 calc R .
C74 C 0.4963(2) 0.5650(2) 0.2530(2) 0.0357(8) Uani 1 d . .
H74A H 0.4662(2) 0.6135(2) 0.2749(2) 0.043 Uiso 1 calc R .
C75 C 0.5841(2) 0.5387(2) 0.2715(2) 0.0247(7) Uani 1 d . .
N81 N 0.7315(2) 0.5322(2) 0.3380(2) 0.0236(6) Uani 1 d . .
C82 C 0.6515(2) 0.5729(2) 0.3318(2) 0.0254(7) Uani 1 d . .
C83 C 0.6334(2) 0.6425(2) 0.3839(2) 0.0358(8) Uani 1 d . .
H83A H 0.5766(2) 0.6699(2) 0.3776(2) 0.043 Uiso 1 calc R .
N84 N 0.6923(2) 0.6719(2) 0.4419(2) 0.0447(8) Uani 1 d . .
C85 C 0.7719(2) 0.6322(2) 0.4482(2) 0.0356(8) Uani 1 d . .
H85A H 0.8160(2) 0.6517(2) 0.4889(2) 0.043 Uiso 1 calc R .
C86 C 0.7914(2) 0.5633(2) 0.3965(2) 0.0282(7) Uani 1 d . .
H86A H 0.8489(2) 0.5371(2) 0.4025(2) 0.034 Uiso 1 calc R .
N100 N 0.2675(4) 0.3856(4) 0.2541(4) 0.100(2) Uani 1 d . .
C200 C 0.2800(4) 0.4183(4) 0.3343(4) 0.092(2) Uani 1 d . .
H20A H 0.3182(4) 0.3789(4) 0.3684(4) 0.138 Uiso 1 calc R .
H20B H 0.2218(4) 0.4242(4) 0.3598(4) 0.138 Uiso 1 calc R .
H20C H 0.3089(4) 0.4751(4) 0.3318(4) 0.138 Uiso 1 calc R .
C300 C 0.3106(8) 0.3028(5) 0.2371(7) 0.280(9) Uani 1 d . .
H30A H 0.3438(8) 0.2828(5) 0.2881(7) 0.421 Uiso 1 calc R .
H30B H 0.3520(8) 0.3101(5) 0.1916(7) 0.421 Uiso 1 calc R .
H30D H 0.2647(8) 0.2601(5) 0.2203(7) 0.421 Uiso 1 calc R .
O400 O 0.2041(5) 0.4178(6) 0.1158(6) 0.255(5) Uani 1 d . .
C500 C 0.2203(5) 0.4230(9) 0.1938(6) 0.180(6) Uani 1 d . .
H50A H 0.1872(5) 0.4695(9) 0.2161(6) 0.216 Uiso 1 calc R .

loop_
_atom_type_symbol
_atom_type_description
_atom_type_scat_dispersion_real
_atom_type_scat_dispersion_imag
_atom_type_scat_source
C C 0.0033 0.0016 'International Tables Vol C Tables 4.2.6.8 and 6.1.1.4'
H H 0.0000 0.0000 'International Tables Vol C Tables 4.2.6.8 and 6.1.1.4'
N N 0.0061 0.0033 'International Tables Vol C Tables 4.2.6.8 and 6.1.1.4'
O O 0.0106 0.0060 'International Tables Vol C Tables 4.2.6.8 and 6.1.1.4'
Gd Gd -0.1653 3.9035 'International Tables Vol C Tables 4.2.6.8 and 6.1.1.4'
B B 0.0013 0.0007 'International Tables Vol C Tables 4.2.6.8 and 6.1.1.4'

loop_
_geom_angle_atom_site_label_1
_geom_angle_atom_site_label_2
_geom_angle_atom_site_label_3
_geom_angle
_geom_angle_site_symmetry_1
_geom_angle_site_symmetry_3
_geom_angle_publ_flag
O3 Gd1 N31 94.76(8) . . ?
O3 Gd1 N71 139.65(8) . . ?
N31 Gd1 N71 125.30(8) . . ?
O3 Gd1 O2 50.33(8) . . ?
N31 Gd1 O2 142.74(8) . . ?
N71 Gd1 O2 91.20(8) . . ?
O3 Gd1 N61 84.96(8) . . ?
N31 Gd1 N61 121.36(8) . . ?
N71 Gd1 N61 70.94(8) . . ?
O2 Gd1 N61 73.96(8) . . ?
O3 Gd1 N21 73.57(8) . . ?
N31 Gd1 N21 70.74(8) . . ?
N71 Gd1 N21 120.57(8) . . ?
O2 Gd1 N21 85.00(8) . . ?
N61 Gd1 N21 156.59(9) . . ?
O3 Gd1 N81 146.53(8) . . ?
N31 Gd1 N81 71.68(8) . . ?
N71 Gd1 N81 63.80(8) . . ?
O2 Gd1 N81 128.40(8) . . ?
N61 Gd1 N81 128.38(8) . . ?
N21 Gd1 N81 73.07(8) . . ?
O3 Gd1 N41 132.43(8) . . ?
N31 Gd1 N41 63.69(8) . . ?
N71 Gd1 N41 71.94(8) . . ?
O2 Gd1 N41 147.22(8) . . ?
N61 Gd1 N41 73.99(8) . . ?
N21 Gd1 N41 127.76(8) . . ?
N81 Gd1 N41 69.60(8) . . ?
O3 Gd1 N51 64.39(8) . . ?
N31 Gd1 N51 66.49(8) . . ?
N71 Gd1 N51 123.55(8) . . ?
O2 Gd1 N51 101.58(8) . . ?
N61 Gd1 N51 60.91(8) . . ?
N21 Gd1 N51 115.24(8) . . ?
N81 Gd1 N51 130.00(8) . . ?
N41 Gd1 N51 68.09(8) . . ?
O3 Gd1 N11 98.72(8) . . ?
N31 Gd1 N11 122.18(8) . . ?
N71 Gd1 N11 65.96(8) . . ?
O2 Gd1 N11 62.03(8) . . ?
N61 Gd1 N11 115.70(8) . . ?
N21 Gd1 N11 60.21(8) . . ?
N81 Gd1 N11 66.53(8) . . ?
N41 Gd1 N11 128.82(8) . . ?
N51 Gd1 N11 162.54(8) . . ?
O3 Gd1 N1 25.35(7) . . ?
N31 Gd1 N1 119.09(8) . . ?
N71 Gd1 N1 115.57(8) . . ?
O2 Gd1 N1 24.99(7) . . ?
N61 Gd1 N1 78.78(8) . . ?
N21 Gd1 N1 77.82(8) . . ?
N81 Gd1 N1 143.04(7) . . ?
N41 Gd1 N1 147.32(7) . . ?
N51 Gd1 N1 83.07(8) . . ?
N11 Gd1 N1 79.48(8) . . ?
N22 B1 N32 106.9(3) . . ?
O1 N1 O2 122.0(3) . . ?
O1 N1 O3 121.1(3) . . ?
O2 N1 O3 116.9(3) . . ?
O1 N1 Gd1 178.9(2) . . ?
O2 N1 Gd1 58.93(15) . . ?
O3 N1 Gd1 57.96(15) . . ?
N62 B2 N72 107.5(3) . . ?
N1 O2 Gd1 96.1(2) . . ?
N1 O3 Gd1 96.7(2) . . ?
C16 N11 C12 115.7(3) . . ?
C16 N11 Gd1 126.4(2) . . ?
C12 N11 Gd1 117.8(2) . . ?
N11 C12 C13 121.3(3) . . ?
N11 C12 C25 117.0(3) . . ?
C13 C12 C25 121.7(3) . . ?
N14 C13 C12 122.6(4) . . ?
C15 N14 C13 115.8(3) . . ?
N14 C15 C16 122.3(4) . . ?
N11 C16 C15 122.1(4) . . ?
C25 N21 N22 105.7(2) . . ?
C25 N21 Gd1 124.0(2) . . ?
N22 N21 Gd1 129.1(2) . . ?
C23 N22 N21 110.3(3) . . ?
C23 N22 B1 127.7(3) . . ?
N21 N22 B1 121.9(3) . . ?
N22 C23 C24 109.0(3) . . ?
C23 C24 C25 104.3(3) . . ?
N21 C25 C24 110.8(3) . . ?
N21 C25 C12 119.5(3) . . ?
C24 C25 C12 129.8(3) . . ?
C35 N31 N32 106.1(2) . . ?
C35 N31 Gd1 121.6(2) . . ?
N32 N31 Gd1 131.9(2) . . ?
C33 N32 N31 109.4(3) . . ?
C33 N32 B1 129.8(3) . . ?
N31 N32 B1 120.8(2) . . ?
N32 C33 C34 109.4(3) . . ?
C33 C34 C35 104.2(3) . . ?
N31 C35 C34 110.9(3) . . ?
N31 C35 C42 118.6(3) . . ?
C34 C35 C42 130.4(3) . . ?
C46 N41 C42 116.0(3) . . ?
C46 N41 Gd1 126.2(2) . . ?
C42 N41 Gd1 117.7(2) . . ?
N41 C42 C43 120.8(3) . . ?
N41 C42 C35 117.5(3) . . ?
C43 C42 C35 121.7(3) . . ?
N44 C43 C42 122.5(3) . . ?
C43 N44 C45 116.4(3) . . ?
N44 C45 C46 122.0(3) . . ?
N41 C46 C45 122.2(3) . . ?
C52 N51 C56 115.7(3) . . ?
C52 N51 Gd1 117.7(2) . . ?
C56 N51 Gd1 126.6(2) . . ?
N51 C52 C53 121.4(3) . . ?
N51 C52 C65 117.0(3) . . ?
C53 C52 C65 121.6(3) . . ?
N54 C53 C52 122.6(4) . . ?
C55 N54 C53 115.3(3) . . ?
N54 C55 C56 122.6(4) . . ?
N51 C56 C55 122.3(3) . . ?
C65 N61 N62 105.5(2) . . ?
C65 N61 Gd1 123.6(2) . . ?
N62 N61 Gd1 129.5(2) . . ?
C63 N62 N61 110.1(3) . . ?
C63 N62 B2 127.7(3) . . ?
N61 N62 B2 122.2(3) . . ?
N62 C63 C64 109.3(3) . . ?
C63 C64 C65 103.8(3) . . ?
N61 C65 C64 111.2(3) . . ?
N61 C65 C52 119.7(3) . . ?
C64 C65 C52 129.1(3) . . ?
C75 N71 N72 106.1(2) . . ?
C75 N71 Gd1 121.5(2) . . ?
N72 N71 Gd1 132.4(2) . . ?
C73 N72 N71 109.8(3) . . ?
C73 N72 B2 128.8(3) . . ?
N71 N72 B2 121.2(3) . . ?
N72 C73 C74 109.1(3) . . ?
C73 C74 C75 104.5(3) . . ?
N71 C75 C74 110.5(3) . . ?
N71 C75 C82 118.9(3) . . ?
C74 C75 C82 130.4(3) . . ?
C86 N81 C82 116.1(3) . . ?
C86 N81 Gd1 125.7(2) . . ?
C82 N81 Gd1 118.2(2) . . ?
N81 C82 C83 120.9(3) . . ?
N81 C82 C75 117.4(3) . . ?
C83 C82 C75 121.6(3) . . ?
N84 C83 C82 122.6(3) . . ?
C83 N84 C85 116.9(3) . . ?
N84 C85 C86 121.3(3) . . ?
N81 C86 C85 122.2(3) . . ?
C500 N100 C200 124.4(7) . . ?
C500 N100 C300 118.8(9) . . ?
C200 N100 C300 116.8(8) . . ?
O400 C500 N100 140.7(11) . . ?

loop_
_geom_bond_atom_site_label_1
_geom_bond_atom_site_label_2
_geom_bond_distance
_geom_bond_site_symmetry_2
_geom_bond_publ_flag
Gd1 O3 2.508(2) . ?
Gd1 N31 2.522(2) . ?
Gd1 N71 2.523(2) . ?
Gd1 O2 2.532(2) . ?
Gd1 N61 2.584(3) . ?
Gd1 N21 2.605(3) . ?
Gd1 N81 2.640(3) . ?
Gd1 N41 2.640(2) . ?
Gd1 N51 2.804(3) . ?
Gd1 N11 2.827(3) . ?
Gd1 N1 2.939(3) . ?
B1 N22 1.546(5) . ?
B1 N32 1.558(4) . ?
N1 O1 1.230(4) . ?
N1 O2 1.249(3) . ?
N1 O3 1.267(3) . ?
B2 N62 1.548(5) . ?
B2 N72 1.552(5) . ?
N11 C16 1.339(4) . ?
N11 C12 1.340(4) . ?
C12 C13 1.391(5) . ?
C12 C25 1.459(5) . ?
C13 N14 1.329(5) . ?
N14 C15 1.329(5) . ?
C15 C16 1.380(5) . ?
N21 C25 1.350(4) . ?
N21 N22 1.362(4) . ?
N22 C23 1.343(4) . ?
C23 C24 1.377(5) . ?
C24 C25 1.399(5) . ?
N31 C35 1.342(4) . ?
N31 N32 1.365(3) . ?
N32 C33 1.339(4) . ?
C33 C34 1.376(5) . ?
C34 C35 1.389(4) . ?
C35 C42 1.458(4) . ?
N41 C46 1.347(4) . ?
N41 C42 1.353(4) . ?
C42 C43 1.400(4) . ?
C43 N44 1.328(4) . ?
N44 C45 1.335(4) . ?
C45 C46 1.381(4) . ?
N51 C52 1.340(4) . ?
N51 C56 1.344(4) . ?
C52 C53 1.395(5) . ?
C52 C65 1.460(5) . ?
C53 N54 1.338(5) . ?
N54 C55 1.336(5) . ?
C55 C56 1.376(5) . ?
N61 C65 1.346(4) . ?
N61 N62 1.357(4) . ?
N62 C63 1.341(4) . ?
C63 C64 1.373(5) . ?
C64 C65 1.396(5) . ?
N71 C75 1.348(4) . ?
N71 N72 1.357(3) . ?
N72 C73 1.342(4) . ?
C73 C74 1.372(5) . ?
C74 C75 1.390(5) . ?
C75 C82 1.456(4) . ?
N81 C86 1.347(4) . ?
N81 C82 1.349(4) . ?
C82 C83 1.392(4) . ?
C83 N84 1.324(5) . ?
N84 C85 1.336(5) . ?
C85 C86 1.384(5) . ?
N100 C500 1.298(12) . ?
N100 C200 1.374(8) . ?
N100 C300 1.464(10) . ?
O400 C500 1.254(11) . ?
